data_7231557
loop_
_publ_author_name
'Ohno, Takuro'
'Nakabayashi, Koji'
'Imoto, Kenta'
'Komine, Masaya'
'Chorazy, Szymon'
'Ohkoshi, Shin-ichi'

_publ_section_title
;
 Chiral cyanido-bridged Mn--Nb magnets including halogen-bonds
;
_journal_name_full CrystEngComm
_journal_paper_doi 10.1039/C8CE01353E
_journal_year 2018
_chemical_formula_sum 'C48 H32 I8 Mn2 N16 Nb'
_chemical_formula_weight 2050.88
_space_group_crystal_system tetragonal
_space_group_IT_number 80
_space_group_name_Hall 'I 4bw'
_space_group_name_H-M_alt 'I 41'
_symmetry_space_group_name_Hall 'I 4bw'
_symmetry_space_group_name_H-M 'I 41'
_atom_sites_solution_hydrogens geom
_audit_creation_method SHELXL-2014/7
_audit_update_record
;
2018-07-07 deposited with the CCDC.
2018-09-24 downloaded from the CCDC.
;
_cell_angle_alpha 90
_cell_angle_beta 90
_cell_angle_gamma 90
_cell_formula_units_Z 4
_cell_length_a 20.8730(7)
_cell_length_b 20.8730(7)
_cell_length_c 14.2157(4)
_cell_measurement_reflns_used 43746
_cell_measurement_temperature 300(2)
_cell_measurement_theta_max 27.46
_cell_measurement_theta_min 3.09
_cell_volume 6193.5(3)
_computing_structure_refinement 'SHELXL-2014/7 (Sheldrick, 2014)'
_diffrn_ambient_temperature 300(2)
_diffrn_detector_area_resol_mean 10.000
_diffrn_measured_fraction_theta_full 0.998
_diffrn_measured_fraction_theta_max 0.998
_diffrn_measurement_device_type 'Rigaku R-AXIS RAPID'
_diffrn_measurement_method \w
_diffrn_radiation_type MoK\a
_diffrn_radiation_wavelength 0.71073
_diffrn_reflns_av_R_equivalents 0.0384
_diffrn_reflns_av_unetI/netI 0.0528
_diffrn_reflns_Laue_measured_fraction_full 0.998
_diffrn_reflns_Laue_measured_fraction_max 0.998
_diffrn_reflns_limit_h_max 27
_diffrn_reflns_limit_h_min -24
_diffrn_reflns_limit_k_max 27
_diffrn_reflns_limit_k_min -27
_diffrn_reflns_limit_l_max 18
_diffrn_reflns_limit_l_min -18
_diffrn_reflns_number 7092
_diffrn_reflns_point_group_measured_fraction_full 0.998
_diffrn_reflns_point_group_measured_fraction_max 0.999
_diffrn_reflns_theta_full 25.242
_diffrn_reflns_theta_max 27.460
_diffrn_reflns_theta_min 3.086
_exptl_absorpt_coefficient_mu 4.617
_exptl_absorpt_correction_T_max 0.785
_exptl_absorpt_correction_T_min 0.770
_exptl_absorpt_correction_type numerical
_exptl_absorpt_process_details 'NUMABS (Rigaku, 1999)'
_exptl_crystal_colour yellow
_exptl_crystal_density_diffrn 2.199
_exptl_crystal_description block
_exptl_crystal_F_000 3788
_exptl_crystal_preparation 'Magnetic properties'
_exptl_crystal_size_max 0.230
_exptl_crystal_size_mid 0.210
_exptl_crystal_size_min 0.210
_refine_diff_density_max 2.131
_refine_diff_density_min -1.657
_refine_diff_density_rms 0.150
_refine_ls_abs_structure_details
;
 Twinning involves inversion, so Flack parameter cannot be determined
;
_refine_ls_extinction_method none
_refine_ls_goodness_of_fit_ref 1.142
_refine_ls_hydrogen_treatment constr
_refine_ls_matrix_type full
_refine_ls_number_parameters 342
_refine_ls_number_reflns 7084
_refine_ls_number_restraints 33
_refine_ls_restrained_S_all 1.141
_refine_ls_R_factor_all 0.0464
_refine_ls_R_factor_gt 0.0458
_refine_ls_shift/su_max 0.015
_refine_ls_shift/su_mean 0.002
_refine_ls_structure_factor_coef Fsqd
_refine_ls_weighting_details 'w=1/[\s^2^(Fo^2^)+(0.0534P)^2^+26.3894P] where P=(Fo^2^+2Fc^2^)/3'
_refine_ls_weighting_scheme calc
_refine_ls_wR_factor_gt 0.1141
_refine_ls_wR_factor_ref 0.1144
_reflns_Friedel_coverage 0.923
_reflns_Friedel_fraction_full 0.999
_reflns_Friedel_fraction_max 0.999
_reflns_number_gt 6993
_reflns_number_total 7084
_reflns_threshold_expression 'I > 2\s(I)'
_cod_data_source_file c8ce01353e2.cif
_cod_data_source_block 1_plus_RT
_cod_original_cell_volume 6193.5(5)
_cod_database_code 7231557
_shelx_shelxl_version_number 2014/7
_shelx_space_group_comment
;
The symmetry employed for this shelxl refinement is uniquely defined
by the following loop, which should always be used as a source of
symmetry information in preference to the above space-group names.
They are only intended as comments.
;
_shelx_estimated_absorpt_t_min 0.416
_shelx_estimated_absorpt_t_max 0.444

loop_
_space_group_symop_operation_xyz
'x, y, z'
'-x, -y, z'
'-y, x+1/2, z+1/4'
'y, -x+1/2, z+1/4'
'x+1/2, y+1/2, z+1/2'
'-x+1/2, -y+1/2, z+1/2'
'-y+1/2, x+1, z+3/4'
'y+1/2, -x+1, z+3/4'

loop_
_atom_site_label
_atom_site_type_symbol
_atom_site_fract_x
_atom_site_fract_y
_atom_site_fract_z
_atom_site_U_iso_or_equiv
_atom_site_adp_type
_atom_site_occupancy
_atom_site_site_symmetry_order
_atom_site_calc_flag
_atom_site_refinement_flags_posn
_atom_site_refinement_flags_adp
_atom_site_refinement_flags_occupancy
Nb1 Nb 0.5000 0.5000 0.06897(14) 0.0103(2) Uani 1 2 d S T P
C1 C 0.4002(8) 0.5192(7) 0.0257(12) 0.027(3) Uani 1 1 d . U .
C2 C 0.4856(5) 0.6027(5) 0.1213(9) 0.009(2) Uani 1 1 d . . .
C3 C 0.4848(6) 0.4361(6) -0.0573(9) 0.014(3) Uani 1 1 d . U .
C4 C 0.4359(10) 0.4898(9) 0.1954(15) 0.044(5) Uani 1 1 d . . .
N1 N 0.3485(7) 0.5258(7) -0.0073(12) 0.035(3) Uani 1 1 d . U .
N2 N 0.4784(6) 0.6516(6) 0.1410(9) 0.025(3) Uani 1 1 d . U .
N3 N 0.4744(9) 0.4043(7) -0.1240(10) 0.040(4) Uani 1 1 d . . .
N4 N 0.3998(8) 0.4809(9) 0.2537(12) 0.047(5) Uani 1 1 d . . .
Mn1 Mn 0.25037(14) 0.52127(8) -0.0567(2) 0.0218(3) Uani 1 1 d . . .
N11 N 0.2138(7) 0.5137(6) 0.0977(10) 0.026(3) Uani 1 1 d . U .
C12 C 0.2524(9) 0.4964(13) 0.1603(12) 0.041(4) Uani 1 1 d . U .
H12 H 0.2951 0.4895 0.1449 0.049 Uiso 1 1 calc R U .
C13 C 0.2298(10) 0.4863(10) 0.2631(13) 0.043(4) Uani 1 1 d . U .
H13 H 0.2581 0.4732 0.3099 0.051 Uiso 1 1 calc R U .
C14 C 0.1713(9) 0.4967(11) 0.2806(11) 0.041(3) Uani 1 1 d . U .
C15 C 0.1295(11) 0.5150(13) 0.2056(15) 0.060(7) Uani 1 1 d . U .
H15 H 0.0860 0.5198 0.2173 0.072 Uiso 1 1 calc R U .
C16 C 0.1507(10) 0.5246(10) 0.1246(15) 0.044(5) Uani 1 1 d . . .
H16 H 0.1225 0.5402 0.0795 0.053 Uiso 1 1 calc R U .
I17 I 0.13848(6) 0.48633(6) 0.41895(6) 0.0420(3) Uani 1 1 d . . .
N21 N 0.2897(6) 0.5176(7) -0.2075(11) 0.034(4) Uani 1 1 d . U .
C22 C 0.2487(7) 0.4974(12) -0.2812(14) 0.038(4) Uani 1 1 d . . .
H22 H 0.2056 0.4912 -0.2672 0.046 Uiso 1 1 calc R U .
C23 C 0.2664(8) 0.4873(12) -0.3630(12) 0.047(6) Uani 1 1 d . U .
H23 H 0.2364 0.4755 -0.4081 0.056 Uiso 1 1 calc R U .
C24 C 0.3329(8) 0.4938(11) -0.3896(14) 0.043(4) Uani 1 1 d . U .
C25 C 0.3753(8) 0.5094(9) -0.3253(16) 0.036(4) Uani 1 1 d . U .
H25 H 0.4183 0.5139 -0.3408 0.043 Uiso 1 1 calc R U .
C26 C 0.3527(8) 0.5198(10) -0.2261(14) 0.040(5) Uani 1 1 d . U .
H26 H 0.3820 0.5277 -0.1782 0.048 Uiso 1 1 calc R U .
I27 I 0.36392(6) 0.47554(6) -0.52766(7) 0.0416(3) Uani 1 1 d . . .
N31 N 0.2459(10) 0.6320(7) -0.0551(16) 0.042(3) Uani 1 1 d . . .
C32 C 0.1903(11) 0.6626(9) -0.0568(13) 0.045(5) Uani 1 1 d . . .
H32 H 0.1522 0.6396 -0.0533 0.054 Uiso 1 1 calc R U .
C33 C 0.1889(19) 0.7298(11) -0.064(2) 0.091(11) Uani 1 1 d . . .
H33 H 0.1495 0.7494 -0.0742 0.110 Uiso 1 1 calc R U .
C34 C 0.2372(15) 0.7652(8) -0.0576(19) 0.066(8) Uani 1 1 d . . .
C35 C 0.2994(15) 0.7331(10) -0.0559(15) 0.062(7) Uani 1 1 d . . .
H35 H 0.3380 0.7553 -0.0580 0.074 Uiso 1 1 calc R U .
C36 C 0.2962(11) 0.6675(11) -0.0510(16) 0.053(6) Uani 1 1 d . . .
H36 H 0.3350 0.6461 -0.0438 0.063 Uiso 1 1 calc R U .
I37 I 0.2331(2) 0.86457(7) -0.0492(2) 0.1427(16) Uani 1 1 d . . .
N41 N 0.2544(9) 0.4100(5) -0.0578(15) 0.038(3) Uani 1 1 d . . .
C42 C 0.3142(11) 0.3796(10) -0.066(2) 0.064(6) Uani 1 1 d . U .
H42 H 0.3515 0.4039 -0.0683 0.077 Uiso 1 1 calc R U .
C43 C 0.3172(14) 0.3169(10) -0.0721(15) 0.069(6) Uani 1 1 d . U .
H43 H 0.3576 0.2994 -0.0818 0.082 Uiso 1 1 calc R U .
C44 C 0.2701(11) 0.2765(9) -0.0655(15) 0.055(5) Uani 1 1 d . . .
C45 C 0.2107(18) 0.3055(11) -0.064(2) 0.086(10) Uani 1 1 d . . .
H45 H 0.1735 0.2813 -0.0705 0.103 Uiso 1 1 calc R U .
C46 C 0.2073(10) 0.3764(8) -0.0511(14) 0.045(5) Uani 1 1 d . . .
H46 H 0.1680 0.3952 -0.0376 0.054 Uiso 1 1 calc R U .
I47 I 0.27966(14) 0.17934(7) -0.07388(16) 0.1027(8) Uani 1 1 d . . .

loop_
_atom_site_aniso_label
_atom_site_aniso_U_11
_atom_site_aniso_U_22
_atom_site_aniso_U_33
_atom_site_aniso_U_23
_atom_site_aniso_U_13
_atom_site_aniso_U_12
Nb1 0.0114(7) 0.0079(7) 0.0117(5) 0.000 0.000 0.0015(4)
C1 0.033(4) 0.033(8) 0.016(6) -0.005(5) -0.013(4) -0.003(4)
C2 0.010(5) 0.008(5) 0.009(5) 0.005(4) -0.007(4) -0.004(4)
C3 0.021(5) 0.013(5) 0.010(5) -0.002(4) 0.003(4) 0.006(4)
C4 0.046(10) 0.036(9) 0.052(13) 0.022(9) -0.009(9) 0.018(8)
N1 0.036(4) 0.025(6) 0.044(8) 0.011(5) -0.022(4) -0.010(4)
N2 0.049(8) 0.015(5) 0.013(5) 0.005(4) -0.013(5) 0.007(5)
N3 0.074(12) 0.029(7) 0.016(7) -0.009(6) -0.016(6) 0.000(7)
N4 0.041(9) 0.068(12) 0.031(8) 0.013(7) 0.021(7) 0.022(8)
Mn1 0.0148(7) 0.0281(8) 0.0224(8) -0.0019(10) -0.0036(6) -0.0035(10)
N11 0.029(5) 0.025(6) 0.024(4) 0.004(4) -0.009(4) -0.010(4)
C12 0.035(4) 0.068(10) 0.018(3) 0.000(4) -0.005(3) 0.013(5)
C13 0.045(4) 0.068(10) 0.016(4) -0.013(4) -0.008(3) -0.028(4)
C14 0.047(4) 0.059(9) 0.015(6) 0.019(7) -0.002(3) -0.023(5)
C15 0.050(12) 0.10(2) 0.026(9) -0.004(10) -0.006(7) 0.027(12)
C16 0.046(10) 0.053(11) 0.034(9) 0.016(8) 0.000(8) -0.021(9)
I17 0.0404(6) 0.0580(8) 0.0275(5) 0.0035(5) 0.0088(5) 0.0048(5)
N21 0.017(5) 0.057(10) 0.027(6) -0.013(6) 0.008(5) -0.014(6)
C22 0.012(6) 0.055(10) 0.048(9) -0.013(9) 0.004(6) 0.000(7)
C23 0.018(6) 0.100(17) 0.023(8) -0.020(9) 0.005(6) -0.031(9)
C24 0.019(6) 0.065(12) 0.045(9) 0.026(10) 0.012(5) -0.014(7)
C25 0.026(7) 0.040(9) 0.041(7) -0.004(8) 0.018(6) 0.002(6)
C26 0.018(5) 0.078(14) 0.025(7) 0.008(7) 0.005(6) -0.026(8)
I27 0.0416(6) 0.0513(7) 0.0319(6) -0.0080(5) 0.0104(5) -0.0024(5)
N31 0.039(7) 0.045(7) 0.041(7) -0.019(9) 0.002(5) -0.003(9)
C32 0.070(13) 0.027(8) 0.039(11) -0.008(7) 0.009(9) 0.017(8)
C33 0.17(3) 0.029(11) 0.08(2) 0.014(12) -0.04(2) 0.030(16)
C34 0.12(2) 0.024(8) 0.052(10) -0.016(9) -0.028(14) 0.026(11)
C35 0.11(2) 0.033(10) 0.044(12) 0.011(9) 0.000(12) -0.017(11)
C36 0.053(12) 0.062(13) 0.043(12) -0.005(9) 0.000(9) 0.010(10)
I37 0.329(5) 0.0241(6) 0.0749(12) 0.0002(9) -0.0100(19) 0.0091(15)
N41 0.046(7) 0.018(5) 0.049(7) -0.003(8) -0.012(6) -0.007(7)
C42 0.053(11) 0.039(5) 0.100(17) -0.036(5) -0.030(12) 0.030(5)
C43 0.125(19) 0.039(5) 0.042(10) -0.033(5) -0.022(12) 0.033(5)
C44 0.080(16) 0.039(9) 0.045(11) -0.010(9) -0.012(12) 0.006(9)
C45 0.14(3) 0.044(12) 0.079(18) -0.010(13) 0.030(18) -0.038(15)
C46 0.061(12) 0.027(8) 0.047(11) 0.006(7) -0.002(9) -0.025(8)
I47 0.194(2) 0.0334(7) 0.0812(12) -0.0033(8) -0.0183(15) 0.0046(10)

loop_
_atom_type_symbol
_atom_type_description
_atom_type_scat_dispersion_real
_atom_type_scat_dispersion_imag
_atom_type_scat_source
C C 0.0033 0.0016 'International Tables Vol C Tables 4.2.6.8 and 6.1.1.4'
H H 0.0000 0.0000 'International Tables Vol C Tables 4.2.6.8 and 6.1.1.4'
N N 0.0061 0.0033 'International Tables Vol C Tables 4.2.6.8 and 6.1.1.4'
Mn Mn 0.3368 0.7283 'International Tables Vol C Tables 4.2.6.8 and 6.1.1.4'
Nb Nb -2.0727 0.6215 'International Tables Vol C Tables 4.2.6.8 and 6.1.1.4'
I I -0.4742 1.8119 'International Tables Vol C Tables 4.2.6.8 and 6.1.1.4'

loop_
_geom_angle_atom_site_label_1
_geom_angle_atom_site_label_2
_geom_angle_atom_site_label_3
_geom_angle
_geom_angle_site_symmetry_1
_geom_angle_site_symmetry_3
C1 Nb1 C1 147.6(9) . 2_665
C1 Nb1 C4 71.3(7) . .
C1 Nb1 C4 140.0(6) 2_665 .
C1 Nb1 C4 140.0(6) . 2_665
C1 Nb1 C4 71.3(7) 2_665 2_665
C4 Nb1 C4 74.1(11) . 2_665
C1 Nb1 C3 75.7(5) . .
C1 Nb1 C3 78.7(6) 2_665 .
C4 Nb1 C3 119.6(5) . .
C4 Nb1 C3 140.7(4) 2_665 .
C1 Nb1 C3 78.7(6) . 2_665
C1 Nb1 C3 75.7(5) 2_665 2_665
C4 Nb1 C3 140.7(4) . 2_665
C4 Nb1 C3 119.6(5) 2_665 2_665
C3 Nb1 C3 74.7(7) . 2_665
C1 Nb1 C2 78.3(4) . .
C1 Nb1 C2 112.6(4) 2_665 .
C4 Nb1 C2 75.6(6) . .
C4 Nb1 C2 74.3(5) 2_665 .
C3 Nb1 C2 142.4(5) . .
C3 Nb1 C2 74.0(5) 2_665 .
C1 Nb1 C2 112.6(4) . 2_665
C1 Nb1 C2 78.3(4) 2_665 2_665
C4 Nb1 C2 74.3(5) . 2_665
C4 Nb1 C2 75.6(6) 2_665 2_665
C3 Nb1 C2 74.0(5) . 2_665
C3 Nb1 C2 142.4(5) 2_665 2_665
C2 Nb1 C2 142.1(6) . 2_665
N1 C1 Nb1 172.2(15) . .
N2 C2 Nb1 176.2(11) . .
N3 C3 Nb1 177.1(13) . .
N4 C4 Nb1 173(2) . .
C1 N1 Mn1 169.8(13) . .
C2 N2 Mn1 170.6(12) . 3_655
N1 Mn1 N2 177.2(4) . 8_454
N1 Mn1 N21 88.1(6) . .
N2 Mn1 N21 91.1(5) 8_454 .
N1 Mn1 N31 89.5(6) . .
N2 Mn1 N31 87.8(6) 8_454 .
N21 Mn1 N31 93.3(7) . .
N1 Mn1 N11 90.4(6) . .
N2 Mn1 N11 90.7(5) 8_454 .
N21 Mn1 N11 173.9(4) . .
N31 Mn1 N11 92.6(6) . .
N1 Mn1 N41 90.6(6) . .
N2 Mn1 N41 92.0(6) 8_454 .
N21 Mn1 N41 87.0(7) . .
N31 Mn1 N41 179.7(9) . .
N11 Mn1 N41 87.1(6) . .
C12 N11 C16 117.4(16) . .
C12 N11 Mn1 118.6(12) . .
C16 N11 Mn1 124.0(12) . .
N11 C12 C13 120.9(16) . .
N11 C12 H12 119.5 . .
C13 C12 H12 119.5 . .
C14 C13 C12 117.1(17) . .
C14 C13 H13 121.5 . .
C12 C13 H13 121.4 . .
C13 C14 C15 119.2(17) . .
C13 C14 I17 118.9(14) . .
C15 C14 I17 121.9(15) . .
C16 C15 C14 121(2) . .
C16 C15 H15 119.5 . .
C14 C15 H15 119.5 . .
C15 C16 N11 124(2) . .
C15 C16 H16 117.9 . .
N11 C16 H16 117.9 . .
C26 N21 C22 117.1(15) . .
C26 N21 Mn1 122.2(12) . .
C22 N21 Mn1 119.0(10) . .
C23 C22 N21 124.4(15) . .
C23 C22 H22 117.8 . .
N21 C22 H22 117.8 . .
C22 C23 C24 121.1(17) . .
C22 C23 H23 119.4 . .
C24 C23 H23 119.4 . .
C25 C24 C23 119.2(18) . .
C25 C24 I27 119.2(12) . .
C23 C24 I27 121.6(14) . .
C24 C25 C26 118.6(15) . .
C24 C25 H25 120.7 . .
C26 C25 H25 120.7 . .
N21 C26 C25 119.1(16) . .
N21 C26 H26 120.4 . .
C25 C26 H26 120.4 . .
C36 N31 C32 116.0(16) . .
C36 N31 Mn1 122.9(16) . .
C32 N31 Mn1 121.1(15) . .
N31 C32 C33 120(2) . .
N31 C32 H32 120.0 . .
C33 C32 H32 120.0 . .
C34 C33 C32 124(3) . .
C34 C33 H33 117.7 . .
C32 C33 H33 117.8 . .
C33 C34 C35 116.5(17) . .
C33 C34 I37 124(2) . .
C35 C34 I37 120(2) . .
C36 C35 C34 114(2) . .
C36 C35 H35 122.8 . .
C34 C35 H35 122.8 . .
N31 C36 C35 128(2) . .
N31 C36 H36 116.1 . .
C35 C36 H36 116.1 . .
C46 N41 C42 117.7(16) . .
C46 N41 Mn1 123.3(15) . .
C42 N41 Mn1 119.0(13) . .
C43 C42 N41 120(2) . .
C43 C42 H42 120.1 . .
N41 C42 H42 120.1 . .
C44 C43 C42 127(3) . .
C44 C43 H43 116.3 . .
C42 C43 H43 116.3 . .
C43 C44 C45 113.4(19) . .
C43 C44 I47 124.5(18) . .
C45 C44 I47 121.6(15) . .
C44 C45 C46 119(2) . .
C44 C45 H45 120.7 . .
C46 C45 H45 120.7 . .
N41 C46 C45 122(2) . .
N41 C46 H46 119.1 . .
C45 C46 H46 119.1 . .

loop_
_geom_bond_atom_site_label_1
_geom_bond_atom_site_label_2
_geom_bond_distance
_geom_bond_site_symmetry_2
Nb1 C1 2.208(17) .
Nb1 C1 2.208(17) 2_665
Nb1 C4 2.25(2) .
Nb1 C4 2.25(2) 2_665
Nb1 C3 2.258(13) .
Nb1 C3 2.258(13) 2_665
Nb1 C2 2.289(12) .
Nb1 C2 2.289(12) 2_665
C1 N1 1.18(2) .
C2 N2 1.069(17) .
C3 N3 1.18(2) .
C4 N4 1.13(3) .
N1 Mn1 2.168(15) .
N2 Mn1 2.192(13) 3_655
Mn1 N2 2.192(13) 8_454
Mn1 N21 2.297(15) .
Mn1 N31 2.313(14) .
Mn1 N11 2.328(14) .
Mn1 N41 2.324(10) .
N11 C12 1.25(2) .
N11 C16 1.39(2) .
C12 C13 1.55(3) .
C12 H12 0.9300 .
C13 C14 1.27(3) .
C13 H13 0.9300 .
C14 C15 1.43(3) .
C14 I17 2.094(16) .
C15 C16 1.25(3) .
C15 H15 0.9300 .
C16 H16 0.9300 .
N21 C26 1.34(2) .
N21 C22 1.42(2) .
C22 C23 1.24(3) .
C22 H22 0.9300 .
C23 C24 1.45(2) .
C23 H23 0.9300 .
C24 C25 1.31(3) .
C24 I27 2.10(2) .
C25 C26 1.50(3) .
C25 H25 0.9300 .
C26 H26 0.9300 .
N31 C36 1.29(3) .
N31 C32 1.33(3) .
C32 C33 1.41(3) .
C32 H32 0.9300 .
C33 C34 1.25(5) .
C33 H33 0.9300 .
C34 C35 1.46(4) .
C34 I37 2.079(17) .
C35 C36 1.37(3) .
C35 H35 0.9300 .
C36 H36 0.9300 .
N41 C46 1.21(3) .
N41 C42 1.40(3) .
C42 C43 1.31(3) .
C42 H42 0.9300 .
C43 C44 1.30(3) .
C43 H43 0.9300 .
C44 C45 1.38(4) .
C44 I47 2.04(2) .
C45 C46 1.49(3) .
C45 H45 0.9300 .
C46 H46 0.9300 .

loop_
_geom_torsion_atom_site_label_1
_geom_torsion_atom_site_label_2
_geom_torsion_atom_site_label_3
_geom_torsion_atom_site_label_4
_geom_torsion
C16 N11 C12 C13 1(3)
Mn1 N11 C12 C13 -176.1(15)
N11 C12 C13 C14 0(3)
C12 C13 C14 C15 2(3)
C12 C13 C14 I17 -178.4(15)
C13 C14 C15 C16 -5(4)
I17 C14 C15 C16 176(2)
C14 C15 C16 N11 6(4)
C12 N11 C16 C15 -4(3)
Mn1 N11 C16 C15 173(2)
C26 N21 C22 C23 -7(3)
Mn1 N21 C22 C23 -172(2)
N21 C22 C23 C24 2(4)
C22 C23 C24 C25 1(4)
C22 C23 C24 I27 179(2)
C23 C24 C25 C26 0(3)
I27 C24 C25 C26 -177.7(15)
C22 N21 C26 C25 8(3)
Mn1 N21 C26 C25 172.8(13)
C24 C25 C26 N21 -5(3)
C36 N31 C32 C33 7(4)
Mn1 N31 C32 C33 -175(2)
N31 C32 C33 C34 -9(5)
C32 C33 C34 C35 9(5)
C32 C33 C34 I37 -171(2)
C33 C34 C35 C36 -7(4)
I37 C34 C35 C36 172.9(18)
C32 N31 C36 C35 -6(4)
Mn1 N31 C36 C35 175.3(19)
C34 C35 C36 N31 6(4)
C46 N41 C42 C43 3(4)
Mn1 N41 C42 C43 -177(2)
N41 C42 C43 C44 -4(4)
C42 C43 C44 C45 8(4)
C42 C43 C44 I47 -179(2)
C43 C44 C45 C46 -12(4)
I47 C44 C45 C46 175.9(18)
C42 N41 C46 C45 -8(4)
Mn1 N41 C46 C45 172(2)
C44 C45 C46 N41 12(4)
